data_1575791
loop_
_publ_author_name
'Schulz, Annika'
'Heinz, Myron'
'Holthausen, Max C.'
'Hadlington, Terrance J.'

_publ_section_title
;
 The path to an open-shell metallo-germylene: direct ligation, or
 reduction and metathesis?
;
_journal_issue 43
_journal_name_full 'Chemical science'
_journal_page_first 20265
_journal_page_last 20274
_journal_paper_doi 10.1039/d5sc04265h
_journal_volume 16
_journal_year 2025
_chemical_compound_source 'synthesis as described'
_chemical_formula_moiety '2(C31 H25 O2 P S2), C7 H8'
_chemical_formula_sum 'C69 H58 O4 P2 S4'
_chemical_formula_weight 1141.33
_space_group_crystal_system triclinic
_space_group_IT_number 2
_space_group_name_Hall '-P 1'
_space_group_name_H-M_alt 'P -1'
_atom_sites_solution_hydrogens geom
_atom_sites_solution_primary dual
_audit_update_record
;
2025-05-21 deposited with the CCDC.	2025-09-15 downloaded from the CCDC.
;
_cell_angle_alpha 107.207(4)
_cell_angle_beta 96.780(4)
_cell_angle_gamma 107.081(3)
_cell_formula_units_Z 2
_cell_length_a 11.8843(13)
_cell_length_b 13.7126(13)
_cell_length_c 19.676(2)
_cell_measurement_reflns_used 9925
_cell_measurement_temperature 150(2)
_cell_measurement_theta_max 27.4789
_cell_measurement_theta_min 2.2114
_cell_measurement_wavelength 0.710730
_cell_volume 2853.2(5)
_computing_cell_refinement 'APEX3 (Bruker, 2015)'
_computing_data_collection 'Bruker APEX3 (Bruker, 2015)'
_computing_data_reduction 'SAINT (Bruker, 2014)'
_computing_molecular_graphics
;
   'SXGRAPH (L. Farrugia, 1999), Mercury (CSD, 2020)'
;
_computing_publication_material 'CRYSCALC (T. Roisnel, local program, ver. 2024)'
_computing_structure_refinement 'SHELXL-2018_3 (Sheldrick, 2018)'
_computing_structure_solution 'SHELXT 2018_2 (Sheldrick, 2018)'
_diffrn_ambient_temperature 150(2)
_diffrn_detector CMOS-PHOTON70
_diffrn_detector_area_resol_mean 7.39
_diffrn_measured_fraction_theta_full 0.998
_diffrn_measured_fraction_theta_max 0.996
_diffrn_measurement_device_type 'D8 VENTURE Bruker AXS'
_diffrn_measurement_method 'rotation images'
_diffrn_orient_matrix_UB_11 -0.0000039
_diffrn_orient_matrix_UB_12 -0.0297994
_diffrn_orient_matrix_UB_13 -0.0529372
_diffrn_orient_matrix_UB_21 0.0898708
_diffrn_orient_matrix_UB_22 0.0209544
_diffrn_orient_matrix_UB_23 0.0127299
_diffrn_orient_matrix_UB_31 -0.0091212
_diffrn_orient_matrix_UB_32 -0.0727745
_diffrn_orient_matrix_UB_33 0.0040826
_diffrn_radiation_monochromator 'multilayer monochromator'
_diffrn_radiation_probe x-ray
_diffrn_radiation_source 'Incoatec microfocus sealed tube'
_diffrn_radiation_type MoK\a
_diffrn_radiation_wavelength 0.71073
_diffrn_reflns_av_R_equivalents 0.0474
_diffrn_reflns_av_unetI/netI 0.0408
_diffrn_reflns_limit_h_max 15
_diffrn_reflns_limit_h_min -15
_diffrn_reflns_limit_k_max 17
_diffrn_reflns_limit_k_min -16
_diffrn_reflns_limit_l_max 25
_diffrn_reflns_limit_l_min -25
_diffrn_reflns_number 55677
_diffrn_reflns_theta_full 25.242
_diffrn_reflns_theta_max 27.500
_diffrn_reflns_theta_min 2.005
_diffrn_source_current 1.00
_diffrn_source_power 50.0
_diffrn_source_voltage 50.00
_exptl_absorpt_coefficient_mu 0.274
_exptl_absorpt_correction_T_max 0.981
_exptl_absorpt_correction_T_min 0.906
_exptl_absorpt_correction_type multi-scan
_exptl_absorpt_process_details
;
  [Sheldrick, G.M. (2014). SADABS Bruker AXS Inc., Madison, Wisconsin, USA]
;
_exptl_crystal_colour blue
_exptl_crystal_density_diffrn 1.329
_exptl_crystal_description stick
_exptl_crystal_F_000 1196
_exptl_crystal_size_max 0.400
_exptl_crystal_size_mid 0.150
_exptl_crystal_size_min 0.070
_refine_diff_density_max 0.871
_refine_diff_density_min -0.728
_refine_diff_density_rms 0.075
_refine_ls_extinction_method none
_refine_ls_goodness_of_fit_ref 1.056
_refine_ls_hydrogen_treatment constr
_refine_ls_matrix_type full
_refine_ls_number_parameters 717
_refine_ls_number_reflns 13061
_refine_ls_number_restraints 0
_refine_ls_restrained_S_all 1.056
_refine_ls_R_factor_all 0.0662
_refine_ls_R_factor_gt 0.0554
_refine_ls_shift/su_max 0.000
_refine_ls_shift/su_mean 0.000
_refine_ls_structure_factor_coef Fsqd
_refine_ls_weighting_details 'w=1/[\s^2^(Fo^2^)+(0.0708P)^2^+3.0729P] where P=(Fo^2^+2Fc^2^)/3'
_refine_ls_weighting_scheme calc
_refine_ls_wR_factor_gt 0.1433
_refine_ls_wR_factor_ref 0.1512
_reflns_number_gt 11015
_reflns_number_total 13061
_reflns_threshold_expression >2sigma(I)
_cod_data_source_file d5sc04265h3.cif
_cod_data_source_block 3b
_cod_depositor_comments 'Adding full bibliography for 1575788--1575792.cif.'
_cod_database_code 1575791

loop_
_space_group_symop_operation_xyz
'x, y, z'
'-x, -y, -z'

loop_
_atom_site_label
_atom_site_type_symbol
_atom_site_fract_x
_atom_site_fract_y
_atom_site_fract_z
_atom_site_U_iso_or_equiv
_atom_site_adp_type
_atom_site_occupancy
_atom_site_site_symmetry_order
_atom_site_calc_flag
_atom_site_refinement_flags_posn
_atom_site_refinement_flags_adp
_atom_site_refinement_flags_occupancy
_atom_site_disorder_assembly
_atom_site_disorder_group
S1 S 0.14186(6) 0.10179(6) 0.43461(4) 0.03844(17) Uani 1 1 d . . . . .
S2 S 0.31133(5) -0.10961(5) 0.18958(4) 0.03091(14) Uani 1 1 d . . . . .
P1 P 0.38324(5) 0.29676(5) 0.20221(3) 0.02295(13) Uani 1 1 d . . . . .
O1 O 0.33416(15) 0.38637(13) 0.24807(9) 0.0295(4) Uani 1 1 d . . . . .
O2 O 0.51445(14) 0.33288(14) 0.20655(10) 0.0319(4) Uani 1 1 d . . . . .
C1 C 0.30123(19) 0.25536(18) 0.11028(12) 0.0239(4) Uani 1 1 d . . . . .
C2 C 0.3614(2) 0.2358(2) 0.05390(13) 0.0302(5) Uani 1 1 d . . . . .
H2 H 0.443988 0.242650 0.064741 0.036 Uiso 1 1 calc R U . . .
C3 C 0.3020(2) 0.2065(2) -0.01758(14) 0.0367(6) Uani 1 1 d . . . . .
H3 H 0.342789 0.191559 -0.056028 0.044 Uiso 1 1 calc R U . . .
C4 C 0.1823(2) 0.1991(3) -0.03279(15) 0.0416(6) Uani 1 1 d . . . . .
H4 H 0.141306 0.180017 -0.081862 0.050 Uiso 1 1 calc R U . . .
C5 C 0.1223(2) 0.2193(3) 0.02275(15) 0.0426(7) Uani 1 1 d . . . . .
H5 H 0.040460 0.214661 0.011781 0.051 Uiso 1 1 calc R U . . .
C6 C 0.1808(2) 0.2462(2) 0.09463(14) 0.0325(5) Uani 1 1 d . . . . .
H6 H 0.138762 0.258296 0.132746 0.039 Uiso 1 1 calc R U . . .
C7 C 0.2720(2) 0.35517(18) 0.30150(13) 0.0271(5) Uani 1 1 d . . . . .
H7A H 0.189109 0.357236 0.292704 0.033 Uiso 1 1 calc R U . . .
H7B H 0.315593 0.406222 0.351309 0.033 Uiso 1 1 calc R U . . .
C8 C 0.26738(19) 0.24128(18) 0.29437(12) 0.0234(4) Uani 1 1 d . . . . .
C9 C 0.32259(19) 0.19855(17) 0.24360(11) 0.0220(4) Uani 1 1 d . . . . .
C10 C 0.2039(2) 0.19267(19) 0.34229(12) 0.0266(5) Uani 1 1 d . . . . .
C11 C 0.0874(2) 0.19718(19) 0.34958(12) 0.0269(5) Uani 1 1 d . . . . .
H11 H 0.046000 0.229366 0.323493 0.032 Uiso 1 1 calc R U . . .
C12 C 0.0408(2) 0.1511(2) 0.39744(13) 0.0292(5) Uani 1 1 d . . . . .
C13 C 0.2461(2) 0.1429(2) 0.38566(13) 0.0321(5) Uani 1 1 d . . . . .
C14 C 0.3642(3) 0.1247(3) 0.39587(16) 0.0448(7) Uani 1 1 d . . . . .
H14A H 0.353773 0.050430 0.365228 0.067 Uiso 1 1 calc R U . . .
H14B H 0.391900 0.134759 0.447221 0.067 Uiso 1 1 calc R U . . .
H14C H 0.424181 0.176875 0.381848 0.067 Uiso 1 1 calc R U . . .
C15 C -0.0741(2) 0.1456(2) 0.41955(13) 0.0295(5) Uani 1 1 d . . . . .
C16 C -0.1530(3) 0.1845(3) 0.38659(16) 0.0453(7) Uani 1 1 d . . . . .
H16 H -0.133404 0.211909 0.348817 0.054 Uiso 1 1 calc R U . . .
C17 C -0.2598(3) 0.1836(3) 0.40846(17) 0.0481(7) Uani 1 1 d . . . . .
H17 H -0.312861 0.210357 0.385504 0.058 Uiso 1 1 calc R U . . .
C18 C -0.2897(2) 0.1445(2) 0.46284(14) 0.0369(6) Uani 1 1 d . . . . .
H18 H -0.362399 0.145338 0.478177 0.044 Uiso 1 1 calc R U . . .
C19 C -0.2138(2) 0.1039(2) 0.49515(13) 0.0328(5) Uani 1 1 d . . . . .
H19 H -0.235006 0.075599 0.532287 0.039 Uiso 1 1 calc R U . . .
C20 C -0.1064(2) 0.1041(2) 0.47383(13) 0.0302(5) Uani 1 1 d . . . . .
H20 H -0.054696 0.075814 0.496408 0.036 Uiso 1 1 calc R U . . .
C21 C 0.3393(2) 0.09229(18) 0.22329(12) 0.0233(4) Uani 1 1 d . . . . .
C22 C 0.4564(2) 0.08417(18) 0.22266(12) 0.0240(4) Uani 1 1 d . . . . .
H22 H 0.527316 0.145353 0.232469 0.029 Uiso 1 1 calc R U . . .
C23 C 0.4568(2) -0.01935(18) 0.20670(12) 0.0246(4) Uani 1 1 d . . . . .
C24 C 0.2506(2) -0.00704(19) 0.20526(13) 0.0274(5) Uani 1 1 d . . . . .
C25 C 0.1171(2) -0.0345(2) 0.19739(17) 0.0402(6) Uani 1 1 d . . . . .
H25A H 0.096359 -0.035865 0.243917 0.060 Uiso 1 1 calc R U . . .
H25B H 0.075058 -0.106101 0.159510 0.060 Uiso 1 1 calc R U . . .
H25C H 0.092548 0.020534 0.183573 0.060 Uiso 1 1 calc R U . . .
C26 C 0.5616(2) -0.05577(18) 0.20454(12) 0.0251(4) Uani 1 1 d . . . . .
C27 C 0.6739(2) 0.0173(2) 0.20784(17) 0.0394(6) Uani 1 1 d . . . . .
H27 H 0.680605 0.088024 0.207792 0.047 Uiso 1 1 calc R U . . .
C28 C 0.7758(2) -0.0122(2) 0.21118(17) 0.0421(6) Uani 1 1 d . . . . .
H28 H 0.851997 0.038509 0.213953 0.050 Uiso 1 1 calc R U . . .
C29 C 0.7670(2) -0.1152(2) 0.21048(13) 0.0328(5) Uani 1 1 d . . . . .
H29 H 0.837173 -0.134756 0.214275 0.039 Uiso 1 1 calc R U . . .
C30 C 0.6557(2) -0.1894(2) 0.20424(13) 0.0319(5) Uani 1 1 d . . . . .
H30 H 0.648968 -0.261109 0.201952 0.038 Uiso 1 1 calc R U . . .
C31 C 0.5534(2) -0.16046(19) 0.20128(13) 0.0286(5) Uani 1 1 d . . . . .
H31 H 0.477183 -0.212421 0.196996 0.034 Uiso 1 1 calc R U . . .
S3 S 0.84230(5) 0.78565(5) 0.35467(3) 0.03290(15) Uani 1 1 d . . . . .
S4 S 1.01532(5) 0.61733(5) 0.08988(3) 0.02801(13) Uani 1 1 d . . . . .
P2 P 0.88248(5) 0.31056(5) 0.20612(3) 0.02445(13) Uani 1 1 d . . . . .
O3 O 0.79437(15) 0.29559(14) 0.26057(9) 0.0301(4) Uani 1 1 d . . . . .
O4 O 0.99954(15) 0.29764(15) 0.22644(10) 0.0339(4) Uani 1 1 d . . . . .
C32 C 0.7990(2) 0.21190(18) 0.11901(13) 0.0256(4) Uani 1 1 d . . . . .
C33 C 0.8501(2) 0.1395(2) 0.08027(15) 0.0354(5) Uani 1 1 d . . . . .
H33 H 0.928263 0.142825 0.100585 0.043 Uiso 1 1 calc R U . . .
C34 C 0.7874(3) 0.0632(2) 0.01256(16) 0.0408(6) Uani 1 1 d . . . . .
H34 H 0.822628 0.014201 -0.013524 0.049 Uiso 1 1 calc R U . . .
C35 C 0.6743(3) 0.0580(2) -0.01721(15) 0.0403(6) Uani 1 1 d . . . . .
H35 H 0.632134 0.006438 -0.064229 0.048 Uiso 1 1 calc R U . . .
C36 C 0.6217(3) 0.1279(2) 0.02135(16) 0.0411(6) Uani 1 1 d . . . . .
H36 H 0.542883 0.123192 0.001010 0.049 Uiso 1 1 calc R U . . .
C37 C 0.6836(2) 0.2050(2) 0.08960(14) 0.0335(5) Uani 1 1 d . . . . .
H37 H 0.647180 0.252718 0.115960 0.040 Uiso 1 1 calc R U . . .
C38 C 0.7722(2) 0.3939(2) 0.29764(13) 0.0294(5) Uani 1 1 d . . . . .
H38A H 0.808887 0.420381 0.350500 0.035 Uiso 1 1 calc R U . . .
H38B H 0.684247 0.379198 0.291372 0.035 Uiso 1 1 calc R U . . .
C39 C 0.82761(19) 0.47829(19) 0.26503(12) 0.0256(4) Uani 1 1 d . . . . .
C40 C 0.88594(19) 0.44482(18) 0.21308(12) 0.0241(4) Uani 1 1 d . . . . .
C41 C 0.8117(2) 0.5839(2) 0.29507(12) 0.0270(5) Uani 1 1 d . . . . .
C42 C 0.6962(2) 0.59019(19) 0.30348(12) 0.0277(5) Uani 1 1 d . . . . .
H42 H 0.624989 0.527825 0.288787 0.033 Uiso 1 1 calc R U . . .
C43 C 0.6969(2) 0.69355(19) 0.33446(12) 0.0274(5) Uani 1 1 d . . . . .
C44 C 0.9008(2) 0.6848(2) 0.32014(13) 0.0316(5) Uani 1 1 d . . . . .
C45 C 1.0325(2) 0.7151(3) 0.32009(16) 0.0467(7) Uani 1 1 d . . . . .
H45A H 1.060317 0.656002 0.324074 0.070 Uiso 1 1 calc R U . . .
H45B H 1.078119 0.781800 0.361637 0.070 Uiso 1 1 calc R U . . .
H45C H 1.045358 0.727260 0.274536 0.070 Uiso 1 1 calc R U . . .
C46 C 0.5932(2) 0.7288(2) 0.34633(13) 0.0291(5) Uani 1 1 d . . . . .
C47 C 0.4768(2) 0.6547(2) 0.31807(18) 0.0454(7) Uani 1 1 d . . . . .
H47 H 0.464874 0.580215 0.293631 0.054 Uiso 1 1 calc R U . . .
C48 C 0.3772(3) 0.6869(3) 0.3247(2) 0.0550(9) Uani 1 1 d . . . . .
H48 H 0.298187 0.634549 0.304628 0.066 Uiso 1 1 calc R U . . .
C49 C 0.3922(3) 0.7940(2) 0.36008(16) 0.0441(7) Uani 1 1 d . . . . .
H49 H 0.324044 0.816212 0.364616 0.053 Uiso 1 1 calc R U . . .
C50 C 0.5071(3) 0.8683(2) 0.38879(18) 0.0475(7) Uani 1 1 d . . . . .
H50 H 0.518388 0.942427 0.413824 0.057 Uiso 1 1 calc R U . . .
C51 C 0.6068(2) 0.8368(2) 0.38178(16) 0.0420(6) Uani 1 1 d . . . . .
H51 H 0.685586 0.889724 0.401500 0.050 Uiso 1 1 calc R U . . .
C52 C 0.94996(19) 0.50270(17) 0.16925(12) 0.0231(4) Uani 1 1 d . . . . .
C53 C 1.0656(2) 0.49915(18) 0.15831(12) 0.0243(4) Uani 1 1 d . . . . .
H53 H 1.105101 0.459187 0.177866 0.029 Uiso 1 1 calc R U . . .
C54 C 1.1143(2) 0.55814(17) 0.11732(12) 0.0236(4) Uani 1 1 d . . . . .
C55 C 0.9099(2) 0.56332(18) 0.13447(12) 0.0249(4) Uani 1 1 d . . . . .
C56 C 0.7939(2) 0.5858(2) 0.13059(14) 0.0326(5) Uani 1 1 d . . . . .
H56A H 0.731351 0.526600 0.137287 0.049 Uiso 1 1 calc R U . . .
H56B H 0.768907 0.590747 0.082829 0.049 Uiso 1 1 calc R U . . .
H56C H 0.805571 0.654609 0.169122 0.049 Uiso 1 1 calc R U . . .
C57 C 1.2307(2) 0.57217(18) 0.09611(13) 0.0265(5) Uani 1 1 d . . . . .
C58 C 1.3119(2) 0.5311(2) 0.12501(16) 0.0350(6) Uani 1 1 d . . . . .
H58 H 1.291835 0.495855 0.159104 0.042 Uiso 1 1 calc R U . . .
C59 C 1.4212(2) 0.5411(2) 0.10469(17) 0.0405(6) Uani 1 1 d . . . . .
H59 H 1.474855 0.511652 0.124259 0.049 Uiso 1 1 calc R U . . .
C60 C 1.4525(2) 0.5936(2) 0.05611(16) 0.0390(6) Uani 1 1 d . . . . .
H60 H 1.527847 0.601026 0.042544 0.047 Uiso 1 1 calc R U . . .
C61 C 1.3739(3) 0.6351(2) 0.02746(15) 0.0393(6) Uani 1 1 d . . . . .
H61 H 1.395305 0.671044 -0.006103 0.047 Uiso 1 1 calc R U . . .
C62 C 1.2636(2) 0.6251(2) 0.04701(14) 0.0331(5) Uani 1 1 d . . . . .
H62 H 1.210269 0.654327 0.026900 0.040 Uiso 1 1 calc R U . . .
C63 C 0.1980(7) 0.5277(5) 0.4639(3) 0.1055(18) Uani 1 1 d . . . . .
C64 C 0.3254(7) 0.5910(5) 0.4868(4) 0.1131(19) Uani 1 1 d . . . . .
H64 H 0.356755 0.651808 0.472186 0.136 Uiso 1 1 calc R U . . .
C65 C 0.4006(7) 0.5636(6) 0.5294(4) 0.119(2) Uani 1 1 d . . . . .
H65 H 0.483073 0.608839 0.547473 0.143 Uiso 1 1 calc R U . . .
C66 C 0.3594(7) 0.4732(7) 0.5462(4) 0.126(2) Uani 1 1 d . . . . .
H66 H 0.412631 0.450172 0.572322 0.151 Uiso 1 1 calc R U . . .
C67 C 0.2363(7) 0.4149(6) 0.5240(3) 0.121(2) Uani 1 1 d . . . . .
H67 H 0.206039 0.351961 0.536657 0.145 Uiso 1 1 calc R U . . .
C68 C 0.1585(7) 0.4422(5) 0.4859(3) 0.113(2) Uani 1 1 d . . . . .
H68 H 0.074621 0.401216 0.474256 0.136 Uiso 1 1 calc R U . . .
C69 C 0.1065(6) 0.5401(7) 0.4145(4) 0.148(3) Uani 1 1 d . . . . .
H69A H 0.043329 0.554041 0.439646 0.222 Uiso 1 1 calc R U . . .
H69B H 0.070880 0.473352 0.371668 0.222 Uiso 1 1 calc R U . . .
H69C H 0.143682 0.601434 0.399014 0.222 Uiso 1 1 calc R U . . .

loop_
_atom_site_aniso_label
_atom_site_aniso_U_11
_atom_site_aniso_U_22
_atom_site_aniso_U_33
_atom_site_aniso_U_23
_atom_site_aniso_U_13
_atom_site_aniso_U_12
S1 0.0398(4) 0.0626(4) 0.0381(3) 0.0347(3) 0.0190(3) 0.0322(3)
S2 0.0264(3) 0.0223(3) 0.0452(3) 0.0117(2) 0.0104(2) 0.0092(2)
P1 0.0189(3) 0.0224(3) 0.0287(3) 0.0112(2) 0.0051(2) 0.0065(2)
O1 0.0335(9) 0.0230(8) 0.0357(9) 0.0124(7) 0.0117(7) 0.0113(7)
O2 0.0189(8) 0.0348(9) 0.0400(9) 0.0153(8) 0.0038(7) 0.0054(7)
C1 0.0200(10) 0.0258(11) 0.0294(11) 0.0143(9) 0.0066(8) 0.0078(8)
C2 0.0224(11) 0.0389(13) 0.0350(12) 0.0185(11) 0.0120(9) 0.0112(10)
C3 0.0310(13) 0.0515(16) 0.0318(12) 0.0203(12) 0.0140(10) 0.0120(12)
C4 0.0304(13) 0.0640(19) 0.0305(13) 0.0239(13) 0.0048(10) 0.0100(13)
C5 0.0226(12) 0.070(2) 0.0408(14) 0.0263(14) 0.0059(10) 0.0165(12)
C6 0.0233(11) 0.0460(14) 0.0349(12) 0.0201(11) 0.0111(9) 0.0138(10)
C7 0.0284(11) 0.0244(11) 0.0303(11) 0.0090(9) 0.0085(9) 0.0113(9)
C8 0.0226(10) 0.0258(11) 0.0232(10) 0.0095(9) 0.0029(8) 0.0103(9)
C9 0.0201(10) 0.0236(10) 0.0234(10) 0.0094(8) 0.0033(8) 0.0086(8)
C10 0.0287(11) 0.0322(12) 0.0236(10) 0.0107(9) 0.0075(9) 0.0156(10)
C11 0.0306(12) 0.0318(12) 0.0242(10) 0.0117(9) 0.0074(9) 0.0166(10)
C12 0.0307(12) 0.0386(13) 0.0270(11) 0.0152(10) 0.0098(9) 0.0191(10)
C13 0.0339(13) 0.0456(14) 0.0293(12) 0.0203(11) 0.0115(10) 0.0224(11)
C14 0.0397(15) 0.075(2) 0.0435(15) 0.0359(15) 0.0168(12) 0.0357(15)
C15 0.0300(12) 0.0373(13) 0.0265(11) 0.0134(10) 0.0092(9) 0.0158(10)
C16 0.0449(16) 0.075(2) 0.0456(15) 0.0395(15) 0.0228(13) 0.0391(16)
C17 0.0432(16) 0.073(2) 0.0525(17) 0.0357(16) 0.0207(13) 0.0379(16)
C18 0.0284(12) 0.0447(15) 0.0374(13) 0.0107(11) 0.0124(10) 0.0143(11)
C19 0.0316(12) 0.0371(13) 0.0277(11) 0.0112(10) 0.0102(10) 0.0079(10)
C20 0.0283(12) 0.0344(13) 0.0270(11) 0.0116(10) 0.0055(9) 0.0091(10)
C21 0.0248(11) 0.0262(11) 0.0227(10) 0.0108(9) 0.0062(8) 0.0115(9)
C22 0.0233(10) 0.0242(11) 0.0272(11) 0.0114(9) 0.0072(8) 0.0091(9)
C23 0.0246(11) 0.0245(11) 0.0269(11) 0.0105(9) 0.0084(9) 0.0090(9)
C24 0.0249(11) 0.0266(11) 0.0328(12) 0.0107(9) 0.0075(9) 0.0113(9)
C25 0.0238(12) 0.0328(13) 0.0586(17) 0.0101(12) 0.0073(11) 0.0085(10)
C26 0.0266(11) 0.0273(11) 0.0251(10) 0.0102(9) 0.0085(9) 0.0125(9)
C27 0.0319(13) 0.0286(13) 0.0648(18) 0.0202(12) 0.0193(12) 0.0132(11)
C28 0.0287(13) 0.0403(15) 0.0594(18) 0.0171(13) 0.0167(12) 0.0129(11)
C29 0.0320(12) 0.0440(14) 0.0306(12) 0.0133(11) 0.0109(10) 0.0228(11)
C30 0.0393(13) 0.0326(12) 0.0348(12) 0.0157(10) 0.0151(10) 0.0216(11)
C31 0.0291(12) 0.0282(12) 0.0331(12) 0.0125(10) 0.0116(9) 0.0129(10)
S3 0.0255(3) 0.0301(3) 0.0302(3) -0.0009(2) 0.0041(2) 0.0037(2)
S4 0.0315(3) 0.0269(3) 0.0323(3) 0.0146(2) 0.0097(2) 0.0143(2)
P2 0.0199(3) 0.0300(3) 0.0296(3) 0.0158(2) 0.0060(2) 0.0117(2)
O3 0.0312(9) 0.0365(9) 0.0334(9) 0.0209(7) 0.0130(7) 0.0161(7)
O4 0.0246(8) 0.0418(10) 0.0438(10) 0.0222(8) 0.0054(7) 0.0173(7)
C32 0.0239(11) 0.0254(11) 0.0319(11) 0.0152(9) 0.0089(9) 0.0084(9)
C33 0.0283(12) 0.0357(13) 0.0449(14) 0.0144(11) 0.0162(11) 0.0114(10)
C34 0.0422(15) 0.0367(14) 0.0451(15) 0.0104(12) 0.0227(12) 0.0146(12)
C35 0.0474(16) 0.0346(14) 0.0331(13) 0.0093(11) 0.0098(11) 0.0080(12)
C36 0.0359(14) 0.0386(14) 0.0433(15) 0.0113(12) -0.0029(11) 0.0125(12)
C37 0.0303(12) 0.0327(13) 0.0377(13) 0.0108(11) 0.0033(10) 0.0143(10)
C38 0.0257(11) 0.0391(13) 0.0284(11) 0.0151(10) 0.0085(9) 0.0141(10)
C39 0.0183(10) 0.0316(12) 0.0245(10) 0.0087(9) 0.0014(8) 0.0076(9)
C40 0.0180(10) 0.0285(11) 0.0273(11) 0.0113(9) 0.0028(8) 0.0096(9)
C41 0.0231(11) 0.0332(12) 0.0216(10) 0.0057(9) 0.0038(8) 0.0096(9)
C42 0.0225(11) 0.0294(12) 0.0279(11) 0.0072(9) 0.0056(9) 0.0072(9)
C43 0.0225(11) 0.0292(12) 0.0251(11) 0.0057(9) 0.0042(8) 0.0052(9)
C44 0.0236(11) 0.0364(13) 0.0249(11) 0.0007(10) 0.0030(9) 0.0072(10)
C45 0.0236(12) 0.0493(17) 0.0447(15) -0.0056(13) 0.0048(11) 0.0039(12)
C46 0.0281(12) 0.0309(12) 0.0266(11) 0.0070(9) 0.0080(9) 0.0102(10)
C47 0.0299(13) 0.0291(13) 0.068(2) 0.0047(13) 0.0139(13) 0.0092(11)
C48 0.0272(14) 0.0435(17) 0.080(2) 0.0037(16) 0.0145(14) 0.0097(12)
C49 0.0362(14) 0.0485(16) 0.0479(16) 0.0074(13) 0.0154(12) 0.0224(13)
C50 0.0428(16) 0.0351(14) 0.0572(18) 0.0001(13) 0.0130(13) 0.0184(12)
C51 0.0308(13) 0.0342(14) 0.0471(16) -0.0019(12) 0.0047(11) 0.0091(11)
C52 0.0232(10) 0.0210(10) 0.0241(10) 0.0057(8) 0.0046(8) 0.0087(8)
C53 0.0227(10) 0.0235(10) 0.0282(11) 0.0085(9) 0.0065(8) 0.0105(9)
C54 0.0252(11) 0.0208(10) 0.0264(10) 0.0077(8) 0.0067(8) 0.0102(9)
C55 0.0238(11) 0.0243(11) 0.0258(10) 0.0064(9) 0.0041(8) 0.0101(9)
C56 0.0303(12) 0.0392(13) 0.0332(12) 0.0130(10) 0.0044(10) 0.0198(11)
C57 0.0282(11) 0.0199(10) 0.0308(11) 0.0070(9) 0.0110(9) 0.0076(9)
C58 0.0310(12) 0.0332(13) 0.0527(16) 0.0242(12) 0.0191(11) 0.0150(10)
C59 0.0318(13) 0.0348(14) 0.0659(18) 0.0236(13) 0.0219(13) 0.0167(11)
C60 0.0339(13) 0.0299(13) 0.0509(16) 0.0080(11) 0.0238(12) 0.0083(11)
C61 0.0418(15) 0.0369(14) 0.0410(14) 0.0165(12) 0.0224(12) 0.0082(12)
C62 0.0358(13) 0.0339(13) 0.0340(12) 0.0143(10) 0.0138(10) 0.0134(11)
C63 0.136(5) 0.084(4) 0.082(3) 0.006(3) 0.024(4) 0.041(4)
C64 0.139(6) 0.089(4) 0.107(4) 0.023(3) 0.024(4) 0.046(4)
C65 0.161(6) 0.108(5) 0.113(5) 0.051(4) 0.035(4) 0.069(5)
C66 0.133(6) 0.164(7) 0.132(6) 0.088(5) 0.051(5) 0.080(5)
C67 0.141(6) 0.137(6) 0.069(3) 0.007(3) 0.009(4) 0.060(5)
C68 0.157(6) 0.087(4) 0.070(3) 0.002(3) 0.031(4) 0.030(4)
C69 0.143(6) 0.255(10) 0.124(5) 0.101(6) 0.041(4) 0.141(7)

loop_
_atom_type_symbol
_atom_type_description
_atom_type_scat_dispersion_real
_atom_type_scat_dispersion_imag
_atom_type_scat_source
C C 0.0033 0.0016 'International Tables Vol C Tables 4.2.6.8 and 6.1.1.4'
H H 0.0000 0.0000 'International Tables Vol C Tables 4.2.6.8 and 6.1.1.4'
O O 0.0106 0.0060 'International Tables Vol C Tables 4.2.6.8 and 6.1.1.4'
P P 0.1023 0.0942 'International Tables Vol C Tables 4.2.6.8 and 6.1.1.4'
S S 0.1246 0.1234 'International Tables Vol C Tables 4.2.6.8 and 6.1.1.4'

loop_
_geom_angle_atom_site_label_1
_geom_angle_atom_site_label_2
_geom_angle_atom_site_label_3
_geom_angle
_geom_angle_site_symmetry_1
_geom_angle_site_symmetry_3
_geom_angle_publ_flag
C13 S1 C12 93.18(11) . . ?
C24 S2 C23 92.75(11) . . ?
O2 P1 O1 115.80(10) . . ?
O2 P1 C1 110.69(10) . . ?
O1 P1 C1 104.56(10) . . ?
O2 P1 C9 117.68(10) . . ?
O1 P1 C9 95.48(9) . . ?
C1 P1 C9 111.14(10) . . ?
C7 O1 P1 113.70(13) . . ?
C6 C1 C2 119.9(2) . . ?
C6 C1 P1 121.29(18) . . ?
C2 C1 P1 118.82(17) . . ?
C3 C2 C1 120.5(2) . . ?
C3 C2 H2 119.7 . . ?
C1 C2 H2 119.7 . . ?
C2 C3 C4 119.4(2) . . ?
C2 C3 H3 120.3 . . ?
C4 C3 H3 120.3 . . ?
C5 C4 C3 120.5(2) . . ?
C5 C4 H4 119.8 . . ?
C3 C4 H4 119.8 . . ?
C4 C5 C6 120.4(2) . . ?
C4 C5 H5 119.8 . . ?
C6 C5 H5 119.8 . . ?
C1 C6 C5 119.4(2) . . ?
C1 C6 H6 120.3 . . ?
C5 C6 H6 120.3 . . ?
O1 C7 C8 108.05(17) . . ?
O1 C7 H7A 110.1 . . ?
C8 C7 H7A 110.1 . . ?
O1 C7 H7B 110.1 . . ?
C8 C7 H7B 110.1 . . ?
H7A C7 H7B 108.4 . . ?
C9 C8 C10 129.2(2) . . ?
C9 C8 C7 114.1(2) . . ?
C10 C8 C7 116.71(19) . . ?
C8 C9 C21 129.3(2) . . ?
C8 C9 P1 108.56(16) . . ?
C21 C9 P1 122.10(16) . . ?
C13 C10 C11 112.7(2) . . ?
C13 C10 C8 126.8(2) . . ?
C11 C10 C8 120.5(2) . . ?
C12 C11 C10 113.9(2) . . ?
C12 C11 H11 123.0 . . ?
C10 C11 H11 123.0 . . ?
C11 C12 C15 127.8(2) . . ?
C11 C12 S1 109.86(17) . . ?
C15 C12 S1 122.23(18) . . ?
C10 C13 C14 129.7(2) . . ?
C10 C13 S1 110.32(18) . . ?
C14 C13 S1 119.93(18) . . ?
C13 C14 H14A 109.5 . . ?
C13 C14 H14B 109.5 . . ?
H14A C14 H14B 109.5 . . ?
C13 C14 H14C 109.5 . . ?
H14A C14 H14C 109.5 . . ?
H14B C14 H14C 109.5 . . ?
C20 C15 C16 118.4(2) . . ?
C20 C15 C12 122.0(2) . . ?
C16 C15 C12 119.6(2) . . ?
C17 C16 C15 120.5(3) . . ?
C17 C16 H16 119.7 . . ?
C15 C16 H16 119.7 . . ?
C18 C17 C16 120.6(3) . . ?
C18 C17 H17 119.7 . . ?
C16 C17 H17 119.7 . . ?
C17 C18 C19 119.6(2) . . ?
C17 C18 H18 120.2 . . ?
C19 C18 H18 120.2 . . ?
C18 C19 C20 120.5(2) . . ?
C18 C19 H19 119.7 . . ?
C20 C19 H19 119.7 . . ?
C19 C20 C15 120.3(2) . . ?
C19 C20 H20 119.8 . . ?
C15 C20 H20 119.8 . . ?
C24 C21 C22 112.5(2) . . ?
C24 C21 C9 126.1(2) . . ?
C22 C21 C9 121.3(2) . . ?
C23 C22 C21 113.8(2) . . ?
C23 C22 H22 123.1 . . ?
C21 C22 H22 123.1 . . ?
C22 C23 C26 127.9(2) . . ?
C22 C23 S2 110.19(17) . . ?
C26 C23 S2 121.90(17) . . ?
C21 C24 C25 129.5(2) . . ?
C21 C24 S2 110.69(17) . . ?
C25 C24 S2 119.85(18) . . ?
C24 C25 H25A 109.5 . . ?
C24 C25 H25B 109.5 . . ?
H25A C25 H25B 109.5 . . ?
C24 C25 H25C 109.5 . . ?
H25A C25 H25C 109.5 . . ?
H25B C25 H25C 109.5 . . ?
C31 C26 C27 118.4(2) . . ?
C31 C26 C23 122.2(2) . . ?
C27 C26 C23 119.4(2) . . ?
C28 C27 C26 120.7(2) . . ?
C28 C27 H27 119.7 . . ?
C26 C27 H27 119.7 . . ?
C29 C28 C27 120.2(2) . . ?
C29 C28 H28 119.9 . . ?
C27 C28 H28 119.9 . . ?
C30 C29 C28 119.6(2) . . ?
C30 C29 H29 120.2 . . ?
C28 C29 H29 120.2 . . ?
C29 C30 C31 120.6(2) . . ?
C29 C30 H30 119.7 . . ?
C31 C30 H30 119.7 . . ?
C30 C31 C26 120.4(2) . . ?
C30 C31 H31 119.8 . . ?
C26 C31 H31 119.8 . . ?
C44 S3 C43 92.88(12) . . ?
C55 S4 C54 92.95(11) . . ?
O4 P2 O3 115.30(10) . . ?
O4 P2 C32 110.56(11) . . ?
O3 P2 C32 105.37(10) . . ?
O4 P2 C40 116.93(10) . . ?
O3 P2 C40 95.38(10) . . ?
C32 P2 C40 112.01(10) . . ?
C38 O3 P2 113.46(14) . . ?
C37 C32 C33 119.5(2) . . ?
C37 C32 P2 121.16(18) . . ?
C33 C32 P2 119.36(18) . . ?
C34 C33 C32 120.3(2) . . ?
C34 C33 H33 119.9 . . ?
C32 C33 H33 119.9 . . ?
C35 C34 C33 120.2(2) . . ?
C35 C34 H34 119.9 . . ?
C33 C34 H34 119.9 . . ?
C34 C35 C36 120.0(3) . . ?
C34 C35 H35 120.0 . . ?
C36 C35 H35 120.0 . . ?
C35 C36 C37 120.4(3) . . ?
C35 C36 H36 119.8 . . ?
C37 C36 H36 119.8 . . ?
C32 C37 C36 119.6(2) . . ?
C32 C37 H37 120.2 . . ?
C36 C37 H37 120.2 . . ?
O3 C38 C39 108.09(18) . . ?
O3 C38 H38A 110.1 . . ?
C39 C38 H38A 110.1 . . ?
O3 C38 H38B 110.1 . . ?
C39 C38 H38B 110.1 . . ?
H38A C38 H38B 108.4 . . ?
C40 C39 C41 130.0(2) . . ?
C40 C39 C38 114.1(2) . . ?
C41 C39 C38 115.9(2) . . ?
C39 C40 C52 130.0(2) . . ?
C39 C40 P2 108.27(17) . . ?
C52 C40 P2 121.67(16) . . ?
C44 C41 C42 112.2(2) . . ?
C44 C41 C39 126.6(2) . . ?
C42 C41 C39 121.2(2) . . ?
C43 C42 C41 114.2(2) . . ?
C43 C42 H42 122.9 . . ?
C41 C42 H42 122.9 . . ?
C42 C43 C46 128.0(2) . . ?
C42 C43 S3 109.94(17) . . ?
C46 C43 S3 121.99(18) . . ?
C41 C44 C45 129.6(2) . . ?
C41 C44 S3 110.78(18) . . ?
C45 C44 S3 119.6(2) . . ?
C44 C45 H45A 109.5 . . ?
C44 C45 H45B 109.5 . . ?
H45A C45 H45B 109.5 . . ?
C44 C45 H45C 109.5 . . ?
H45A C45 H45C 109.5 . . ?
H45B C45 H45C 109.5 . . ?
C47 C46 C51 117.6(2) . . ?
C47 C46 C43 120.1(2) . . ?
C51 C46 C43 122.3(2) . . ?
C46 C47 C48 121.3(3) . . ?
C46 C47 H47 119.3 . . ?
C48 C47 H47 119.3 . . ?
C49 C48 C47 120.4(3) . . ?
C49 C48 H48 119.8 . . ?
C47 C48 H48 119.8 . . ?
C50 C49 C48 118.9(3) . . ?
C50 C49 H49 120.6 . . ?
C48 C49 H49 120.6 . . ?
C49 C50 C51 120.9(3) . . ?
C49 C50 H50 119.5 . . ?
C51 C50 H50 119.5 . . ?
C50 C51 C46 120.9(3) . . ?
C50 C51 H51 119.6 . . ?
C46 C51 H51 119.6 . . ?
C55 C52 C53 112.5(2) . . ?
C55 C52 C40 126.5(2) . . ?
C53 C52 C40 120.99(19) . . ?
C54 C53 C52 114.1(2) . . ?
C54 C53 H53 122.9 . . ?
C52 C53 H53 122.9 . . ?
C53 C54 C57 128.2(2) . . ?
C53 C54 S4 109.80(16) . . ?
C57 C54 S4 122.01(17) . . ?
C52 C55 C56 129.7(2) . . ?
C52 C55 S4 110.63(16) . . ?
C56 C55 S4 119.68(17) . . ?
C55 C56 H56A 109.5 . . ?
C55 C56 H56B 109.5 . . ?
H56A C56 H56B 109.5 . . ?
C55 C56 H56C 109.5 . . ?
H56A C56 H56C 109.5 . . ?
H56B C56 H56C 109.5 . . ?
C62 C57 C58 118.2(2) . . ?
C62 C57 C54 122.1(2) . . ?
C58 C57 C54 119.7(2) . . ?
C59 C58 C57 120.9(2) . . ?
C59 C58 H58 119.5 . . ?
C57 C58 H58 119.5 . . ?
C60 C59 C58 120.2(3) . . ?
C60 C59 H59 119.9 . . ?
C58 C59 H59 119.9 . . ?
C61 C60 C59 119.6(2) . . ?
C61 C60 H60 120.2 . . ?
C59 C60 H60 120.2 . . ?
C60 C61 C62 120.8(2) . . ?
C60 C61 H61 119.6 . . ?
C62 C61 H61 119.6 . . ?
C61 C62 C57 120.2(2) . . ?
C61 C62 H62 119.9 . . ?
C57 C62 H62 119.9 . . ?
C68 C63 C64 117.5(7) . . ?
C68 C63 C69 114.8(7) . . ?
C64 C63 C69 127.5(7) . . ?
C65 C64 C63 120.1(7) . . ?
C65 C64 H64 120.0 . . ?
C63 C64 H64 120.0 . . ?
C66 C65 C64 120.7(8) . . ?
C66 C65 H65 119.6 . . ?
C64 C65 H65 119.6 . . ?
C65 C66 C67 117.6(7) . . ?
C65 C66 H66 121.2 . . ?
C67 C66 H66 121.2 . . ?
C68 C67 C66 123.6(8) . . ?
C68 C67 H67 118.2 . . ?
C66 C67 H67 118.2 . . ?
C67 C68 C63 120.2(8) . . ?
C67 C68 H68 119.9 . . ?
C63 C68 H68 119.9 . . ?
C63 C69 H69A 109.5 . . ?
C63 C69 H69B 109.5 . . ?
H69A C69 H69B 109.5 . . ?
C63 C69 H69C 109.5 . . ?
H69A C69 H69C 109.5 . . ?
H69B C69 H69C 109.5 . . ?

loop_
_geom_bond_atom_site_label_1
_geom_bond_atom_site_label_2
_geom_bond_distance
_geom_bond_site_symmetry_2
_geom_bond_publ_flag
S1 C13 1.725(3) . ?
S1 C12 1.731(2) . ?
S2 C24 1.728(2) . ?
S2 C23 1.730(2) . ?
P1 O2 1.4744(17) . ?
P1 O1 1.5980(17) . ?
P1 C1 1.788(2) . ?
P1 C9 1.793(2) . ?
O1 C7 1.448(3) . ?
C1 C6 1.388(3) . ?
C1 C2 1.392(3) . ?
C2 C3 1.379(4) . ?
C2 H2 0.9500 . ?
C3 C4 1.386(4) . ?
C3 H3 0.9500 . ?
C4 C5 1.379(4) . ?
C4 H4 0.9500 . ?
C5 C6 1.388(4) . ?
C5 H5 0.9500 . ?
C6 H6 0.9500 . ?
C7 C8 1.510(3) . ?
C7 H7A 0.9900 . ?
C7 H7B 0.9900 . ?
C8 C9 1.344(3) . ?
C8 C10 1.466(3) . ?
C9 C21 1.472(3) . ?
C10 C13 1.375(3) . ?
C10 C11 1.425(3) . ?
C11 C12 1.365(3) . ?
C11 H11 0.9500 . ?
C12 C15 1.469(3) . ?
C13 C14 1.497(3) . ?
C14 H14A 0.9800 . ?
C14 H14B 0.9800 . ?
C14 H14C 0.9800 . ?
C15 C20 1.393(3) . ?
C15 C16 1.393(3) . ?
C16 C17 1.386(4) . ?
C16 H16 0.9500 . ?
C17 C18 1.370(4) . ?
C17 H17 0.9500 . ?
C18 C19 1.377(4) . ?
C18 H18 0.9500 . ?
C19 C20 1.389(3) . ?
C19 H19 0.9500 . ?
C20 H20 0.9500 . ?
C21 C24 1.370(3) . ?
C21 C22 1.429(3) . ?
C22 C23 1.362(3) . ?
C22 H22 0.9500 . ?
C23 C26 1.472(3) . ?
C24 C25 1.496(3) . ?
C25 H25A 0.9800 . ?
C25 H25B 0.9800 . ?
C25 H25C 0.9800 . ?
C26 C31 1.392(3) . ?
C26 C27 1.395(3) . ?
C27 C28 1.386(4) . ?
C27 H27 0.9500 . ?
C28 C29 1.380(4) . ?
C28 H28 0.9500 . ?
C29 C30 1.377(4) . ?
C29 H29 0.9500 . ?
C30 C31 1.385(3) . ?
C30 H30 0.9500 . ?
C31 H31 0.9500 . ?
S3 C44 1.725(3) . ?
S3 C43 1.731(2) . ?
S4 C55 1.728(2) . ?
S4 C54 1.733(2) . ?
P2 O4 1.4771(16) . ?
P2 O3 1.5984(17) . ?
P2 C32 1.786(2) . ?
P2 C40 1.793(2) . ?
O3 C38 1.445(3) . ?
C32 C37 1.388(3) . ?
C32 C33 1.396(3) . ?
C33 C34 1.381(4) . ?
C33 H33 0.9500 . ?
C34 C35 1.374(4) . ?
C34 H34 0.9500 . ?
C35 C36 1.385(4) . ?
C35 H35 0.9500 . ?
C36 C37 1.390(4) . ?
C36 H36 0.9500 . ?
C37 H37 0.9500 . ?
C38 C39 1.509(3) . ?
C38 H38A 0.9900 . ?
C38 H38B 0.9900 . ?
C39 C40 1.346(3) . ?
C39 C41 1.471(3) . ?
C40 C52 1.469(3) . ?
C41 C44 1.376(3) . ?
C41 C42 1.425(3) . ?
C42 C43 1.364(3) . ?
C42 H42 0.9500 . ?
C43 C46 1.470(3) . ?
C44 C45 1.498(3) . ?
C45 H45A 0.9800 . ?
C45 H45B 0.9800 . ?
C45 H45C 0.9800 . ?
C46 C47 1.384(4) . ?
C46 C51 1.388(4) . ?
C47 C48 1.386(4) . ?
C47 H47 0.9500 . ?
C48 C49 1.373(4) . ?
C48 H48 0.9500 . ?
C49 C50 1.372(4) . ?
C49 H49 0.9500 . ?
C50 C51 1.383(4) . ?
C50 H50 0.9500 . ?
C51 H51 0.9500 . ?
C52 C55 1.370(3) . ?
C52 C53 1.428(3) . ?
C53 C54 1.364(3) . ?
C53 H53 0.9500 . ?
C54 C57 1.468(3) . ?
C55 C56 1.496(3) . ?
C56 H56A 0.9800 . ?
C56 H56B 0.9800 . ?
C56 H56C 0.9800 . ?
C57 C62 1.396(3) . ?
C57 C58 1.396(3) . ?
C58 C59 1.384(3) . ?
C58 H58 0.9500 . ?
C59 C60 1.380(4) . ?
C59 H59 0.9500 . ?
C60 C61 1.376(4) . ?
C60 H60 0.9500 . ?
C61 C62 1.390(3) . ?
C61 H61 0.9500 . ?
C62 H62 0.9500 . ?
C63 C68 1.345(8) . ?
C63 C64 1.445(9) . ?
C63 C69 1.453(8) . ?
C64 C65 1.358(8) . ?
C64 H64 0.9500 . ?
C65 C66 1.345(9) . ?
C65 H65 0.9500 . ?
C66 C67 1.388(9) . ?
C66 H66 0.9500 . ?
C67 C68 1.327(9) . ?
C67 H67 0.9500 . ?
C68 H68 0.9500 . ?
C69 H69A 0.9800 . ?
C69 H69B 0.9800 . ?
C69 H69C 0.9800 . ?

loop_
_geom_torsion_atom_site_label_1
_geom_torsion_atom_site_label_2
_geom_torsion_atom_site_label_3
_geom_torsion_atom_site_label_4
_geom_torsion
_geom_torsion_site_symmetry_1
_geom_torsion_site_symmetry_2
_geom_torsion_site_symmetry_3
_geom_torsion_site_symmetry_4
_geom_torsion_publ_flag
O2 P1 O1 C7 -121.76(16) . . . . ?
C1 P1 O1 C7 116.16(16) . . . . ?
C9 P1 O1 C7 2.63(16) . . . . ?
O2 P1 C1 C6 -162.40(19) . . . . ?
O1 P1 C1 C6 -37.0(2) . . . . ?
C9 P1 C1 C6 64.9(2) . . . . ?
O2 P1 C1 C2 15.3(2) . . . . ?
O1 P1 C1 C2 140.71(19) . . . . ?
C9 P1 C1 C2 -117.38(19) . . . . ?
C6 C1 C2 C3 -0.5(4) . . . . ?
P1 C1 C2 C3 -178.3(2) . . . . ?
C1 C2 C3 C4 1.5(4) . . . . ?
C2 C3 C4 C5 -0.9(5) . . . . ?
C3 C4 C5 C6 -0.6(5) . . . . ?
C2 C1 C6 C5 -1.0(4) . . . . ?
P1 C1 C6 C5 176.7(2) . . . . ?
C4 C5 C6 C1 1.6(4) . . . . ?
P1 O1 C7 C8 -2.9(2) . . . . ?
O1 C7 C8 C9 1.6(3) . . . . ?
O1 C7 C8 C10 -177.92(18) . . . . ?
C10 C8 C9 C21 -2.6(4) . . . . ?
C7 C8 C9 C21 177.9(2) . . . . ?
C10 C8 C9 P1 179.60(19) . . . . ?
C7 C8 C9 P1 0.1(2) . . . . ?
O2 P1 C9 C8 121.38(16) . . . . ?
O1 P1 C9 C8 -1.58(17) . . . . ?
C1 P1 C9 C8 -109.52(17) . . . . ?
O2 P1 C9 C21 -56.6(2) . . . . ?
O1 P1 C9 C21 -179.59(18) . . . . ?
C1 P1 C9 C21 72.47(19) . . . . ?
C9 C8 C10 C13 50.3(4) . . . . ?
C7 C8 C10 C13 -130.2(3) . . . . ?
C9 C8 C10 C11 -131.9(3) . . . . ?
C7 C8 C10 C11 47.5(3) . . . . ?
C13 C10 C11 C12 -0.4(3) . . . . ?
C8 C10 C11 C12 -178.4(2) . . . . ?
C10 C11 C12 C15 177.5(2) . . . . ?
C10 C11 C12 S1 0.3(3) . . . . ?
C13 S1 C12 C11 -0.1(2) . . . . ?
C13 S1 C12 C15 -177.5(2) . . . . ?
C11 C10 C13 C14 -178.0(3) . . . . ?
C8 C10 C13 C14 -0.1(5) . . . . ?
C11 C10 C13 S1 0.2(3) . . . . ?
C8 C10 C13 S1 178.13(19) . . . . ?
C12 S1 C13 C10 -0.1(2) . . . . ?
C12 S1 C13 C14 178.4(2) . . . . ?
C11 C12 C15 C20 -174.4(2) . . . . ?
S1 C12 C15 C20 2.5(4) . . . . ?
C11 C12 C15 C16 4.5(4) . . . . ?
S1 C12 C15 C16 -178.7(2) . . . . ?
C20 C15 C16 C17 1.2(5) . . . . ?
C12 C15 C16 C17 -177.7(3) . . . . ?
C15 C16 C17 C18 0.0(5) . . . . ?
C16 C17 C18 C19 -1.2(5) . . . . ?
C17 C18 C19 C20 1.1(4) . . . . ?
C18 C19 C20 C15 0.1(4) . . . . ?
C16 C15 C20 C19 -1.2(4) . . . . ?
C12 C15 C20 C19 177.6(2) . . . . ?
C8 C9 C21 C24 52.0(4) . . . . ?
P1 C9 C21 C24 -130.4(2) . . . . ?
C8 C9 C21 C22 -126.2(3) . . . . ?
P1 C9 C21 C22 51.4(3) . . . . ?
C24 C21 C22 C23 -2.0(3) . . . . ?
C9 C21 C22 C23 176.5(2) . . . . ?
C21 C22 C23 C26 -177.2(2) . . . . ?
C21 C22 C23 S2 1.7(2) . . . . ?
C24 S2 C23 C22 -0.76(18) . . . . ?
C24 S2 C23 C26 178.19(19) . . . . ?
C22 C21 C24 C25 -177.9(2) . . . . ?
C9 C21 C24 C25 3.7(4) . . . . ?
C22 C21 C24 S2 1.3(3) . . . . ?
C9 C21 C24 S2 -177.02(18) . . . . ?
C23 S2 C24 C21 -0.34(19) . . . . ?
C23 S2 C24 C25 179.0(2) . . . . ?
C22 C23 C26 C31 167.4(2) . . . . ?
S2 C23 C26 C31 -11.4(3) . . . . ?
C22 C23 C26 C27 -10.8(4) . . . . ?
S2 C23 C26 C27 170.4(2) . . . . ?
C31 C26 C27 C28 -2.9(4) . . . . ?
C23 C26 C27 C28 175.4(3) . . . . ?
C26 C27 C28 C29 0.7(5) . . . . ?
C27 C28 C29 C30 1.9(4) . . . . ?
C28 C29 C30 C31 -2.3(4) . . . . ?
C29 C30 C31 C26 0.0(4) . . . . ?
C27 C26 C31 C30 2.6(4) . . . . ?
C23 C26 C31 C30 -175.7(2) . . . . ?
O4 P2 O3 C38 114.81(16) . . . . ?
C32 P2 O3 C38 -123.00(16) . . . . ?
C40 P2 O3 C38 -8.40(16) . . . . ?
O4 P2 C32 C37 177.32(19) . . . . ?
O3 P2 C32 C37 52.1(2) . . . . ?
C40 P2 C32 C37 -50.4(2) . . . . ?
O4 P2 C32 C33 -1.9(2) . . . . ?
O3 P2 C32 C33 -127.05(19) . . . . ?
C40 P2 C32 C33 130.47(19) . . . . ?
C37 C32 C33 C34 1.3(4) . . . . ?
P2 C32 C33 C34 -179.5(2) . . . . ?
C32 C33 C34 C35 0.0(4) . . . . ?
C33 C34 C35 C36 -1.3(4) . . . . ?
C34 C35 C36 C37 1.2(4) . . . . ?
C33 C32 C37 C36 -1.5(4) . . . . ?
P2 C32 C37 C36 179.4(2) . . . . ?
C35 C36 C37 C32 0.2(4) . . . . ?
P2 O3 C38 C39 7.6(2) . . . . ?
O3 C38 C39 C40 -2.2(3) . . . . ?
O3 C38 C39 C41 178.70(18) . . . . ?
C41 C39 C40 C52 -1.3(4) . . . . ?
C38 C39 C40 C52 179.8(2) . . . . ?
C41 C39 C40 P2 175.59(19) . . . . ?
C38 C39 C40 P2 -3.4(2) . . . . ?
O4 P2 C40 C39 -115.10(17) . . . . ?
O3 P2 C40 C39 6.86(17) . . . . ?
C32 P2 C40 C39 115.83(17) . . . . ?
O4 P2 C40 C52 62.1(2) . . . . ?
O3 P2 C40 C52 -175.96(17) . . . . ?
C32 P2 C40 C52 -67.0(2) . . . . ?
C40 C39 C41 C44 -49.6(4) . . . . ?
C38 C39 C41 C44 129.4(3) . . . . ?
C40 C39 C41 C42 132.8(3) . . . . ?
C38 C39 C41 C42 -48.3(3) . . . . ?
C44 C41 C42 C43 -0.2(3) . . . . ?
C39 C41 C42 C43 177.8(2) . . . . ?
C41 C42 C43 C46 175.6(2) . . . . ?
C41 C42 C43 S3 -0.5(3) . . . . ?
C44 S3 C43 C42 0.83(19) . . . . ?
C44 S3 C43 C46 -175.6(2) . . . . ?
C42 C41 C44 C45 -178.5(3) . . . . ?
C39 C41 C44 C45 3.7(4) . . . . ?
C42 C41 C44 S3 0.8(3) . . . . ?
C39 C41 C44 S3 -177.01(19) . . . . ?
C43 S3 C44 C41 -0.9(2) . . . . ?
C43 S3 C44 C45 178.4(2) . . . . ?
C42 C43 C46 C47 -7.0(4) . . . . ?
S3 C43 C46 C47 168.8(2) . . . . ?
C42 C43 C46 C51 176.9(3) . . . . ?
S3 C43 C46 C51 -7.3(3) . . . . ?
C51 C46 C47 C48 0.2(5) . . . . ?
C43 C46 C47 C48 -176.2(3) . . . . ?
C46 C47 C48 C49 -0.3(6) . . . . ?
C47 C48 C49 C50 -0.1(5) . . . . ?
C48 C49 C50 C51 0.7(5) . . . . ?
C49 C50 C51 C46 -0.8(5) . . . . ?
C47 C46 C51 C50 0.4(4) . . . . ?
C43 C46 C51 C50 176.6(3) . . . . ?
C39 C40 C52 C55 -45.6(4) . . . . ?
P2 C40 C52 C55 137.9(2) . . . . ?
C39 C40 C52 C53 135.0(2) . . . . ?
P2 C40 C52 C53 -41.5(3) . . . . ?
C55 C52 C53 C54 1.5(3) . . . . ?
C40 C52 C53 C54 -179.1(2) . . . . ?
C52 C53 C54 C57 179.8(2) . . . . ?
C52 C53 C54 S4 -1.2(2) . . . . ?
C55 S4 C54 C53 0.53(18) . . . . ?
C55 S4 C54 C57 179.63(19) . . . . ?
C53 C52 C55 C56 178.6(2) . . . . ?
C40 C52 C55 C56 -0.8(4) . . . . ?
C53 C52 C55 S4 -1.0(2) . . . . ?
C40 C52 C55 S4 179.59(18) . . . . ?
C54 S4 C55 C52 0.28(18) . . . . ?
C54 S4 C55 C56 -179.36(19) . . . . ?
C53 C54 C57 C62 172.6(2) . . . . ?
S4 C54 C57 C62 -6.3(3) . . . . ?
C53 C54 C57 C58 -6.9(4) . . . . ?
S4 C54 C57 C58 174.20(19) . . . . ?
C62 C57 C58 C59 -1.0(4) . . . . ?
C54 C57 C58 C59 178.5(2) . . . . ?
C57 C58 C59 C60 1.0(4) . . . . ?
C58 C59 C60 C61 -0.6(4) . . . . ?
C59 C60 C61 C62 0.2(4) . . . . ?
C60 C61 C62 C57 -0.2(4) . . . . ?
C58 C57 C62 C61 0.6(4) . . . . ?
C54 C57 C62 C61 -179.0(2) . . . . ?
C68 C63 C64 C65 -0.3(9) . . . . ?
C69 C63 C64 C65 -175.2(6) . . . . ?
C63 C64 C65 C66 4.9(10) . . . . ?
C64 C65 C66 C67 -5.5(11) . . . . ?
C65 C66 C67 C68 1.6(11) . . . . ?
C66 C67 C68 C63 3.1(10) . . . . ?
C64 C63 C68 C67 -3.6(8) . . . . ?
C69 C63 C68 C67 172.0(6) . . . . ?
